data_4316658
loop_
_publ_author_name
'Alexander J. Kendall'
'Lev N. Zakharov'
'John D. Gilbertson'

_publ_section_title
;
 Synthesis and Stabilization of a Monomeric Iron(II) Hydroxo Complex via
 Intramolecular Hydrogen Bonding in the Secondary Coordination Sphere
;
_journal_name_full 'Inorganic Chemistry'
_journal_page_first 8656
_journal_page_last 8658
_journal_paper_doi 10.1021/ic101408e
_journal_volume 49
_journal_year 2010
_chemical_formula_sum 'C31 H49 Br2 F6 Fe N4 O0.5 P'
_chemical_formula_weight 846.38
_chemical_name_systematic
;
 ?
;
_space_group_IT_number 15
_symmetry_cell_setting monoclinic
_symmetry_space_group_name_Hall '-C 2yc'
_symmetry_space_group_name_H-M 'C 1 2/c 1'
_atom_sites_solution_hydrogens geom
_atom_sites_solution_primary direct
_atom_sites_solution_secondary difmap
_audit_creation_method SHELXLTL
_cell_angle_alpha 90.00
_cell_angle_beta 100.742(2)
_cell_angle_gamma 90.00
_cell_formula_units_Z 8
_cell_length_a 46.903(6)
_cell_length_b 10.1167(13)
_cell_length_c 15.678(2)
_cell_measurement_reflns_used 3758
_cell_measurement_temperature 173(2)
_cell_measurement_theta_max 23.10
_cell_measurement_theta_min 2.40
_cell_volume 7308.9(16)
_computing_cell_refinement 'Bruker SAINT'
_computing_data_collection 'Bruker SMART'
_computing_data_reduction 'Bruker SAINT'
_computing_molecular_graphics 'Bruker SHELXTL'
_computing_publication_material 'Bruker SHELXTL'
_computing_structure_refinement 'Bruker SHELXTL'
_computing_structure_solution 'Bruker SHELXTL'
_diffrn_ambient_temperature 173(2)
_diffrn_measured_fraction_theta_full 0.995
_diffrn_measured_fraction_theta_max 0.995
_diffrn_measurement_device_type 'Bruker Apex CCD area detector'
_diffrn_measurement_method 'phi and omega scans'
_diffrn_radiation_monochromator graphite
_diffrn_radiation_source 'fine-focus sealed tube'
_diffrn_radiation_type MoK\a
_diffrn_radiation_wavelength 0.71073
_diffrn_reflns_av_R_equivalents 0.0522
_diffrn_reflns_av_sigmaI/netI 0.0598
_diffrn_reflns_limit_h_max 53
_diffrn_reflns_limit_h_min -59
_diffrn_reflns_limit_k_max 12
_diffrn_reflns_limit_k_min -12
_diffrn_reflns_limit_l_max 20
_diffrn_reflns_limit_l_min -20
_diffrn_reflns_number 26671
_diffrn_reflns_theta_full 27.00
_diffrn_reflns_theta_max 27.00
_diffrn_reflns_theta_min 0.88
_exptl_absorpt_coefficient_mu 2.703
_exptl_absorpt_correction_T_max 0.9479
_exptl_absorpt_correction_T_min 0.5632
_exptl_absorpt_correction_type multi-scan
_exptl_absorpt_process_details SADABS
_exptl_crystal_colour dark-blue
_exptl_crystal_density_diffrn 1.538
_exptl_crystal_density_method 'not measured'
_exptl_crystal_description plate
_exptl_crystal_F_000 3456
_exptl_crystal_size_max 0.24
_exptl_crystal_size_mid 0.08
_exptl_crystal_size_min 0.02
_refine_diff_density_max 0.635
_refine_diff_density_min -0.462
_refine_diff_density_rms 0.124
_refine_ls_extinction_method none
_refine_ls_goodness_of_fit_ref 0.947
_refine_ls_hydrogen_treatment mixed
_refine_ls_matrix_type full
_refine_ls_number_parameters 352
_refine_ls_number_reflns 7935
_refine_ls_number_restraints 0
_refine_ls_restrained_S_all 0.947
_refine_ls_R_factor_all 0.0635
_refine_ls_R_factor_gt 0.0421
_refine_ls_shift/su_max 0.001
_refine_ls_shift/su_mean 0.000
_refine_ls_structure_factor_coef Fsqd
_refine_ls_weighting_details 'calc w=1/[\s^2^(Fo^2^)+(0.0517P)^2^+0.0000P] where P=(Fo^2^+2Fc^2^)/3'
_refine_ls_weighting_scheme calc
_refine_ls_wR_factor_gt 0.0948
_refine_ls_wR_factor_ref 0.1018
_reflns_number_gt 5681
_reflns_number_total 7935
_reflns_threshold_expression >2sigma(I)
_cod_data_source_file ic101408e_si_002_1.cif
_cod_data_source_block gilb14
_cod_depositor_comments
;
The following automatic conversions were performed:

'_symmetry_cell_setting' value 'Monoclinic' changed to 'monoclinic'
according to the built-in table from CIF Core dictionary named
'cif_core.dic' version 2.4.1 from 2010-06-29.

Automatic conversion script
Id: cif_fix_values 1646 2011-03-28 12:23:43Z adriana 
;
_cod_original_cell_volume 7308.8(16)
_cod_original_formula_sum 'C31 H49 Br2 F6 Fe N4 O0.50 P'
_cod_database_code 4316658

loop_
_symmetry_equiv_pos_as_xyz
'x, y, z'
'-x, y, -z+1/2'
'x+1/2, y+1/2, z'
'-x+1/2, y+1/2, -z+1/2'
'-x, -y, -z'
'x, -y, z-1/2'
'-x+1/2, -y+1/2, -z'
'x+1/2, -y+1/2, z-1/2'

loop_
_atom_site_label
_atom_site_type_symbol
_atom_site_fract_x
_atom_site_fract_y
_atom_site_fract_z
_atom_site_U_iso_or_equiv
_atom_site_adp_type
_atom_site_occupancy
_atom_site_symmetry_multiplicity
_atom_site_calc_flag
_atom_site_refinement_flags
_atom_site_disorder_assembly
_atom_site_disorder_group
Fe1 Fe 0.154447(10) 0.77893(4) 0.19417(3) 0.02050(12) Uani 1 1 d . . .
Br1 Br 0.135561(8) 0.55380(3) 0.17291(2) 0.02859(10) Uani 1 1 d . . .
Br2 Br 0.183729(8) 0.83476(3) 0.33714(2) 0.03158(11) Uani 1 1 d . . .
N1 N 0.18529(6) 0.7729(2) 0.10433(15) 0.0186(6) Uani 1 1 d . . .
N2 N 0.15502(6) 0.9673(2) 0.14366(16) 0.0220(6) Uani 1 1 d . . .
N3 N 0.11549(6) 0.8771(3) 0.22106(16) 0.0253(6) Uani 1 1 d . . .
N4 N 0.06648(7) 0.6694(3) 0.13743(18) 0.0267(6) Uani 1 1 d . . .
C1 C 0.21461(7) 0.9082(3) 0.0203(2) 0.0260(8) Uani 1 1 d . . .
H1A H 0.2238 0.8240 0.0100 0.039 Uiso 1 1 calc R . .
H1B H 0.2294 0.9692 0.0502 0.039 Uiso 1 1 calc R . .
H1C H 0.2053 0.9466 -0.0354 0.039 Uiso 1 1 calc R . .
C2 C 0.19218(7) 0.8848(3) 0.07541(18) 0.0192(7) Uani 1 1 d . . .
C3 C 0.17559(7) 1.0011(3) 0.09841(19) 0.0219(7) Uani 1 1 d . . .
C4 C 0.17946(8) 1.1309(3) 0.0760(2) 0.0284(8) Uani 1 1 d . . .
H4A H 0.1941 1.1539 0.0441 0.034 Uiso 1 1 calc R . .
C5 C 0.16160(8) 1.2269(3) 0.1010(2) 0.0330(9) Uani 1 1 d . . .
H5A H 0.1642 1.3171 0.0874 0.040 Uiso 1 1 calc R . .
C6 C 0.13995(8) 1.1910(3) 0.1458(2) 0.0303(8) Uani 1 1 d . . .
H6A H 0.1273 1.2557 0.1621 0.036 Uiso 1 1 calc R . .
C7 C 0.13711(7) 1.0595(3) 0.1662(2) 0.0242(7) Uani 1 1 d . . .
C8 C 0.11467(7) 1.0034(3) 0.2124(2) 0.0280(8) Uani 1 1 d . . .
C9 C 0.09352(9) 1.0957(4) 0.2424(3) 0.0441(10) Uani 1 1 d . . .
H9A H 0.0803 1.0451 0.2716 0.066 Uiso 1 1 calc R . .
H9B H 0.0823 1.1420 0.1922 0.066 Uiso 1 1 calc R . .
H9C H 0.1041 1.1602 0.2830 0.066 Uiso 1 1 calc R . .
C10 C 0.19913(7) 0.6530(3) 0.08142(19) 0.0185(7) Uani 1 1 d . . .
C11 C 0.22505(7) 0.6100(3) 0.13337(19) 0.0210(7) Uani 1 1 d . . .
C12 C 0.23710(7) 0.4932(3) 0.1090(2) 0.0261(7) Uani 1 1 d . . .
H12A H 0.2547 0.4615 0.1428 0.031 Uiso 1 1 calc R . .
C13 C 0.22408(8) 0.4226(3) 0.0372(2) 0.0284(8) Uani 1 1 d . . .
H13A H 0.2329 0.3438 0.0217 0.034 Uiso 1 1 calc R . .
C14 C 0.19830(8) 0.4659(3) -0.0123(2) 0.0279(8) Uani 1 1 d . . .
H14A H 0.1895 0.4165 -0.0619 0.033 Uiso 1 1 calc R . .
C15 C 0.18502(7) 0.5810(3) 0.00933(19) 0.0222(7) Uani 1 1 d . . .
C16 C 0.24029(8) 0.6856(3) 0.2120(2) 0.0273(8) Uani 1 1 d . . .
H16A H 0.2285 0.7661 0.2184 0.033 Uiso 1 1 calc R . .
C17 C 0.27053(8) 0.7308(4) 0.2015(2) 0.0360(9) Uani 1 1 d . . .
H17A H 0.2690 0.7839 0.1485 0.054 Uiso 1 1 calc R . .
H17B H 0.2827 0.6534 0.1973 0.054 Uiso 1 1 calc R . .
H17C H 0.2792 0.7842 0.2518 0.054 Uiso 1 1 calc R . .
C18 C 0.24202(9) 0.6019(4) 0.2945(2) 0.0389(9) Uani 1 1 d . . .
H18A H 0.2224 0.5747 0.3006 0.058 Uiso 1 1 calc R . .
H18B H 0.2508 0.6542 0.3452 0.058 Uiso 1 1 calc R . .
H18C H 0.2539 0.5232 0.2904 0.058 Uiso 1 1 calc R . .
C19 C 0.15633(8) 0.6268(4) -0.0456(2) 0.0294(8) Uani 1 1 d . . .
H19A H 0.1473 0.6910 -0.0100 0.035 Uiso 1 1 calc R . .
C20 C 0.16149(9) 0.6995(4) -0.1273(2) 0.0460(11) Uani 1 1 d . . .
H20A H 0.1752 0.7723 -0.1105 0.069 Uiso 1 1 calc R . .
H20B H 0.1431 0.7348 -0.1588 0.069 Uiso 1 1 calc R . .
H20C H 0.1696 0.6378 -0.1647 0.069 Uiso 1 1 calc R . .
C21 C 0.13487(8) 0.5137(4) -0.0705(2) 0.0409(10) Uani 1 1 d . . .
H21A H 0.1315 0.4690 -0.0178 0.061 Uiso 1 1 calc R . .
H21B H 0.1428 0.4505 -0.1072 0.061 Uiso 1 1 calc R . .
H21C H 0.1165 0.5490 -0.1024 0.061 Uiso 1 1 calc R . .
C22 C 0.09383(8) 0.8093(3) 0.2622(2) 0.0303(8) Uani 1 1 d . . .
H22A H 0.0898 0.8637 0.3111 0.036 Uiso 1 1 calc R . .
H22B H 0.1020 0.7239 0.2862 0.036 Uiso 1 1 calc R . .
C23 C 0.06521(8) 0.7835(4) 0.1989(2) 0.0315(8) Uani 1 1 d . . .
H23A H 0.0498 0.7654 0.2328 0.038 Uiso 1 1 calc R . .
H23B H 0.0597 0.8645 0.1644 0.038 Uiso 1 1 calc R . .
C24 C 0.05781(8) 0.7133(4) 0.0417(2) 0.0335(9) Uani 1 1 d . . .
H24A H 0.0392 0.7640 0.0345 0.040 Uiso 1 1 calc R . .
C25 C 0.08151(9) 0.8036(4) 0.0193(2) 0.0442(10) Uani 1 1 d . . .
H25A H 0.0761 0.8327 -0.0412 0.066 Uiso 1 1 calc R . .
H25B H 0.0999 0.7552 0.0270 0.066 Uiso 1 1 calc R . .
H25C H 0.0837 0.8809 0.0576 0.066 Uiso 1 1 calc R . .
C26 C 0.05362(10) 0.5951(4) -0.0198(2) 0.0494(11) Uani 1 1 d . . .
H26A H 0.0385 0.5371 -0.0051 0.074 Uiso 1 1 calc R . .
H26B H 0.0719 0.5460 -0.0142 0.074 Uiso 1 1 calc R . .
H26C H 0.0478 0.6263 -0.0797 0.074 Uiso 1 1 calc R . .
C27 C 0.05025(8) 0.5473(4) 0.1599(2) 0.0328(8) Uani 1 1 d . . .
H27A H 0.0533 0.4758 0.1185 0.039 Uiso 1 1 calc R . .
C28 C 0.01778(9) 0.5725(4) 0.1470(3) 0.0504(11) Uani 1 1 d . . .
H28A H 0.0080 0.4929 0.1628 0.076 Uiso 1 1 calc R . .
H28B H 0.0103 0.5945 0.0861 0.076 Uiso 1 1 calc R . .
H28C H 0.0141 0.6462 0.1840 0.076 Uiso 1 1 calc R . .
C29 C 0.06292(9) 0.4994(4) 0.2504(2) 0.0431(10) Uani 1 1 d . . .
H29A H 0.0520 0.4220 0.2642 0.065 Uiso 1 1 calc R . .
H29B H 0.0616 0.5699 0.2923 0.065 Uiso 1 1 calc R . .
H29C H 0.0833 0.4751 0.2533 0.065 Uiso 1 1 calc R . .
O1S O 0.0000 1.2661(9) 0.2500 0.229(6) Uani 1 2 d S . .
C1S C 0.0055(3) 1.1894(9) 0.1845(6) 0.193(6) Uani 1 1 d . . .
H1SA H 0.0231 1.2203 0.1640 0.232 Uiso 1 1 calc R . .
H1SB H -0.0111 1.1905 0.1352 0.232 Uiso 1 1 calc R . .
C2S C 0.00985(16) 1.0592(9) 0.2209(6) 0.145(3) Uani 1 1 d . . .
H2SA H 0.0049 0.9902 0.1758 0.174 Uiso 1 1 calc R . .
H2SB H 0.0301 1.0464 0.2517 0.174 Uiso 1 1 calc R . .
H4N H 0.0838(7) 0.645(3) 0.140(2) 0.022(10) Uiso 1 1 d . . .

loop_
_atom_site_aniso_label
_atom_site_aniso_U_11
_atom_site_aniso_U_22
_atom_site_aniso_U_33
_atom_site_aniso_U_23
_atom_site_aniso_U_13
_atom_site_aniso_U_12
Fe1 0.0274(3) 0.0141(2) 0.0209(2) 0.00023(18) 0.0069(2) -0.0004(2)
Br1 0.0361(2) 0.01576(17) 0.0354(2) -0.00140(14) 0.01047(15) -0.00156(15)
Br2 0.0407(2) 0.0306(2) 0.02177(17) -0.00189(14) 0.00155(15) -0.00180(17)
N1 0.0222(15) 0.0169(13) 0.0159(12) -0.0003(10) 0.0016(11) 0.0023(11)
N2 0.0269(16) 0.0155(14) 0.0235(14) -0.0013(10) 0.0044(12) 0.0001(11)
N3 0.0282(17) 0.0236(15) 0.0250(14) -0.0052(12) 0.0077(12) -0.0028(13)
N4 0.0262(18) 0.0250(16) 0.0287(15) -0.0015(12) 0.0050(13) 0.0007(14)
C1 0.029(2) 0.0240(18) 0.0270(17) 0.0009(14) 0.0110(15) -0.0015(15)
C2 0.0225(18) 0.0199(16) 0.0144(14) 0.0018(12) 0.0011(12) 0.0003(14)
C3 0.0255(19) 0.0225(17) 0.0169(15) 0.0011(13) 0.0016(13) 0.0010(15)
C4 0.036(2) 0.0217(18) 0.0280(18) 0.0014(14) 0.0083(15) -0.0055(16)
C5 0.045(2) 0.0151(17) 0.039(2) 0.0051(15) 0.0087(18) 0.0043(16)
C6 0.037(2) 0.0149(17) 0.039(2) -0.0040(14) 0.0067(17) 0.0080(15)
C7 0.0289(19) 0.0186(17) 0.0237(16) -0.0049(13) 0.0015(14) 0.0032(15)
C8 0.029(2) 0.0251(18) 0.0296(18) -0.0060(15) 0.0038(15) 0.0000(16)
C9 0.040(3) 0.032(2) 0.064(3) -0.0089(19) 0.021(2) 0.0033(19)
C10 0.0247(18) 0.0134(15) 0.0194(15) 0.0004(12) 0.0093(13) -0.0011(13)
C11 0.0219(18) 0.0225(17) 0.0195(15) 0.0027(13) 0.0064(13) -0.0006(14)
C12 0.0228(19) 0.0240(18) 0.0340(18) 0.0050(15) 0.0118(15) 0.0056(15)
C13 0.036(2) 0.0157(17) 0.037(2) -0.0055(14) 0.0175(17) 0.0015(15)
C14 0.035(2) 0.0243(19) 0.0271(17) -0.0072(14) 0.0117(16) -0.0065(16)
C15 0.0270(19) 0.0207(17) 0.0210(16) -0.0034(13) 0.0098(14) -0.0031(14)
C16 0.032(2) 0.0261(19) 0.0234(17) -0.0004(14) 0.0030(15) 0.0062(15)
C17 0.031(2) 0.037(2) 0.037(2) -0.0057(17) -0.0003(17) -0.0032(18)
C18 0.053(3) 0.040(2) 0.0226(18) 0.0014(16) 0.0021(17) 0.007(2)
C19 0.030(2) 0.032(2) 0.0240(17) -0.0078(15) 0.0009(15) -0.0012(16)
C20 0.045(3) 0.052(3) 0.037(2) 0.0096(19) -0.0028(19) -0.002(2)
C21 0.034(2) 0.051(3) 0.036(2) -0.0091(18) 0.0021(17) -0.007(2)
C22 0.037(2) 0.0260(19) 0.0314(18) -0.0081(15) 0.0148(16) -0.0077(16)
C23 0.034(2) 0.0269(19) 0.037(2) -0.0087(16) 0.0146(17) -0.0032(16)
C24 0.038(2) 0.033(2) 0.0291(19) 0.0031(16) 0.0036(16) -0.0015(17)
C25 0.057(3) 0.041(2) 0.035(2) 0.0100(18) 0.0077(19) -0.003(2)
C26 0.064(3) 0.052(3) 0.030(2) -0.0062(19) 0.006(2) -0.009(2)
C27 0.033(2) 0.028(2) 0.035(2) 0.0012(15) 0.0029(16) -0.0120(17)
C28 0.036(2) 0.052(3) 0.064(3) 0.007(2) 0.009(2) -0.014(2)
C29 0.050(3) 0.039(2) 0.040(2) 0.0071(18) 0.0080(19) -0.012(2)
O1S 0.359(16) 0.103(7) 0.293(13) 0.000 0.238(13) 0.000
C1S 0.315(15) 0.136(8) 0.156(9) 0.017(7) 0.116(9) 0.123(9)
C2S 0.078(6) 0.141(8) 0.220(11) -0.039(7) 0.040(5) 0.000(5)

loop_
_atom_type_symbol
_atom_type_description
_atom_type_scat_dispersion_real
_atom_type_scat_dispersion_imag
_atom_type_scat_source
C C 0.0033 0.0016 'International Tables Vol C Tables 4.2.6.8 and 6.1.1.4'
H H 0.0000 0.0000 'International Tables Vol C Tables 4.2.6.8 and 6.1.1.4'
N N 0.0061 0.0033 'International Tables Vol C Tables 4.2.6.8 and 6.1.1.4'
F F 0.0171 0.0103 'International Tables Vol C Tables 4.2.6.8 and 6.1.1.4'
P P 0.1023 0.0942 'International Tables Vol C Tables 4.2.6.8 and 6.1.1.4'
Fe Fe 0.3463 0.8444 'International Tables Vol C Tables 4.2.6.8 and 6.1.1.4'
Br Br -0.2901 2.4595 'International Tables Vol C Tables 4.2.6.8 and 6.1.1.4'
O O 0.0106 0.0060 'International Tables Vol C Tables 4.2.6.8 and 6.1.1.4'

loop_
_geom_angle_atom_site_label_1
_geom_angle_atom_site_label_2
_geom_angle_atom_site_label_3
_geom_angle
_geom_angle_site_symmetry_1
_geom_angle_site_symmetry_3
_geom_angle_publ_flag
N2 Fe1 N3 74.10(10) . . ?
N2 Fe1 N1 73.91(10) . . ?
N3 Fe1 N1 143.90(10) . . ?
N2 Fe1 Br1 146.89(7) . . ?
N3 Fe1 Br1 98.91(7) . . ?
N1 Fe1 Br1 98.73(7) . . ?
N2 Fe1 Br2 95.30(7) . . ?
N3 Fe1 Br2 93.70(7) . . ?
N1 Fe1 Br2 105.49(7) . . ?
Br1 Fe1 Br2 117.63(2) . . ?
C2 N1 C10 119.7(3) . . ?
C2 N1 Fe1 116.2(2) . . ?
C10 N1 Fe1 123.98(18) . . ?
C3 N2 C7 120.4(3) . . ?
C3 N2 Fe1 119.9(2) . . ?
C7 N2 Fe1 119.0(2) . . ?
C8 N3 C22 120.1(3) . . ?
C8 N3 Fe1 116.1(2) . . ?
C22 N3 Fe1 122.8(2) . . ?
C23 N4 C27 113.0(3) . . ?
C23 N4 C24 111.4(3) . . ?
C27 N4 C24 113.8(3) . . ?
C23 N4 H4N 110(2) . . ?
C27 N4 H4N 105(2) . . ?
C24 N4 H4N 102(2) . . ?
C2 C1 H1A 109.5 . . ?
C2 C1 H1B 109.5 . . ?
H1A C1 H1B 109.5 . . ?
C2 C1 H1C 109.5 . . ?
H1A C1 H1C 109.5 . . ?
H1B C1 H1C 109.5 . . ?
N1 C2 C3 115.7(3) . . ?
N1 C2 C1 126.4(3) . . ?
C3 C2 C1 118.0(3) . . ?
N2 C3 C4 121.2(3) . . ?
N2 C3 C2 112.7(3) . . ?
C4 C3 C2 126.1(3) . . ?
C3 C4 C5 118.7(3) . . ?
C3 C4 H4A 120.7 . . ?
C5 C4 H4A 120.7 . . ?
C6 C5 C4 119.9(3) . . ?
C6 C5 H5A 120.1 . . ?
C4 C5 H5A 120.1 . . ?
C7 C6 C5 118.8(3) . . ?
C7 C6 H6A 120.6 . . ?
C5 C6 H6A 120.6 . . ?
N2 C7 C6 121.0(3) . . ?
N2 C7 C8 113.2(3) . . ?
C6 C7 C8 125.8(3) . . ?
N3 C8 C7 114.7(3) . . ?
N3 C8 C9 126.5(3) . . ?
C7 C8 C9 118.8(3) . . ?
C8 C9 H9A 109.5 . . ?
C8 C9 H9B 109.5 . . ?
H9A C9 H9B 109.5 . . ?
C8 C9 H9C 109.5 . . ?
H9A C9 H9C 109.5 . . ?
H9B C9 H9C 109.5 . . ?
C11 C10 C15 122.4(3) . . ?
C11 C10 N1 119.7(3) . . ?
C15 C10 N1 117.9(3) . . ?
C12 C11 C10 117.2(3) . . ?
C12 C11 C16 119.8(3) . . ?
C10 C11 C16 123.0(3) . . ?
C13 C12 C11 121.5(3) . . ?
C13 C12 H12A 119.2 . . ?
C11 C12 H12A 119.2 . . ?
C12 C13 C14 120.3(3) . . ?
C12 C13 H13A 119.9 . . ?
C14 C13 H13A 119.9 . . ?
C13 C14 C15 120.8(3) . . ?
C13 C14 H14A 119.6 . . ?
C15 C14 H14A 119.6 . . ?
C14 C15 C10 117.7(3) . . ?
C14 C15 C19 120.2(3) . . ?
C10 C15 C19 122.0(3) . . ?
C11 C16 C17 111.8(3) . . ?
C11 C16 C18 110.5(3) . . ?
C17 C16 C18 110.6(3) . . ?
C11 C16 H16A 107.9 . . ?
C17 C16 H16A 107.9 . . ?
C18 C16 H16A 107.9 . . ?
C16 C17 H17A 109.5 . . ?
C16 C17 H17B 109.5 . . ?
H17A C17 H17B 109.5 . . ?
C16 C17 H17C 109.5 . . ?
H17A C17 H17C 109.5 . . ?
H17B C17 H17C 109.5 . . ?
C16 C18 H18A 109.5 . . ?
C16 C18 H18B 109.5 . . ?
H18A C18 H18B 109.5 . . ?
C16 C18 H18C 109.5 . . ?
H18A C18 H18C 109.5 . . ?
H18B C18 H18C 109.5 . . ?
C21 C19 C15 112.7(3) . . ?
C21 C19 C20 110.2(3) . . ?
C15 C19 C20 110.9(3) . . ?
C21 C19 H19A 107.6 . . ?
C15 C19 H19A 107.6 . . ?
C20 C19 H19A 107.6 . . ?
C19 C20 H20A 109.5 . . ?
C19 C20 H20B 109.5 . . ?
H20A C20 H20B 109.5 . . ?
C19 C20 H20C 109.5 . . ?
H20A C20 H20C 109.5 . . ?
H20B C20 H20C 109.5 . . ?
C19 C21 H21A 109.5 . . ?
C19 C21 H21B 109.5 . . ?
H21A C21 H21B 109.5 . . ?
C19 C21 H21C 109.5 . . ?
H21A C21 H21C 109.5 . . ?
H21B C21 H21C 109.5 . . ?
N3 C22 C23 112.9(3) . . ?
N3 C22 H22A 109.0 . . ?
C23 C22 H22A 109.0 . . ?
N3 C22 H22B 109.0 . . ?
C23 C22 H22B 109.0 . . ?
H22A C22 H22B 107.8 . . ?
N4 C23 C22 114.1(3) . . ?
N4 C23 H23A 108.7 . . ?
C22 C23 H23A 108.7 . . ?
N4 C23 H23B 108.7 . . ?
C22 C23 H23B 108.7 . . ?
H23A C23 H23B 107.6 . . ?
C26 C24 C25 109.6(3) . . ?
C26 C24 N4 111.6(3) . . ?
C25 C24 N4 108.9(3) . . ?
C26 C24 H24A 108.9 . . ?
C25 C24 H24A 108.9 . . ?
N4 C24 H24A 108.9 . . ?
C24 C25 H25A 109.5 . . ?
C24 C25 H25B 109.5 . . ?
H25A C25 H25B 109.5 . . ?
C24 C25 H25C 109.5 . . ?
H25A C25 H25C 109.5 . . ?
H25B C25 H25C 109.5 . . ?
C24 C26 H26A 109.5 . . ?
C24 C26 H26B 109.5 . . ?
H26A C26 H26B 109.5 . . ?
C24 C26 H26C 109.5 . . ?
H26A C26 H26C 109.5 . . ?
H26B C26 H26C 109.5 . . ?
C29 C27 C28 112.7(3) . . ?
C29 C27 N4 110.5(3) . . ?
C28 C27 N4 111.4(3) . . ?
C29 C27 H27A 107.3 . . ?
C28 C27 H27A 107.3 . . ?
N4 C27 H27A 107.3 . . ?
C27 C28 H28A 109.5 . . ?
C27 C28 H28B 109.5 . . ?
H28A C28 H28B 109.5 . . ?
C27 C28 H28C 109.5 . . ?
H28A C28 H28C 109.5 . . ?
H28B C28 H28C 109.5 . . ?
C27 C29 H29A 109.5 . . ?
C27 C29 H29B 109.5 . . ?
H29A C29 H29B 109.5 . . ?
C27 C29 H29C 109.5 . . ?
H29A C29 H29C 109.5 . . ?
H29B C29 H29C 109.5 . . ?
C1S O1S C1S 109.8(11) . 2 ?
O1S C1S C2S 105.0(8) . . ?
O1S C1S H1SA 110.7 . . ?
C2S C1S H1SA 110.7 . . ?
O1S C1S H1SB 110.7 . . ?
C2S C1S H1SB 110.7 . . ?
H1SA C1S H1SB 108.8 . . ?
C2S C2S C1S 101.2(5) 2 . ?
C2S C2S H2SA 111.5 2 . ?
C1S C2S H2SA 111.5 . . ?
C2S C2S H2SB 111.5 2 . ?
C1S C2S H2SB 111.5 . . ?
H2SA C2S H2SB 109.3 . . ?

loop_
_geom_bond_atom_site_label_1
_geom_bond_atom_site_label_2
_geom_bond_distance
_geom_bond_site_symmetry_2
_geom_bond_publ_flag
Fe1 N2 2.065(3) . ?
Fe1 N3 2.189(3) . ?
Fe1 N1 2.200(2) . ?
Fe1 Br1 2.4439(6) . ?
Fe1 Br2 2.4661(6) . ?
N1 C2 1.283(4) . ?
N1 C10 1.453(4) . ?
N2 C3 1.344(4) . ?
N2 C7 1.346(4) . ?
N3 C8 1.284(4) . ?
N3 C22 1.471(4) . ?
N4 C23 1.512(4) . ?
N4 C27 1.526(4) . ?
N4 C24 1.545(4) . ?
N4 H4N 0.84(3) . ?
C1 C2 1.499(4) . ?
C1 H1A 0.9800 . ?
C1 H1B 0.9800 . ?
C1 H1C 0.9800 . ?
C2 C3 1.491(4) . ?
C3 C4 1.380(4) . ?
C4 C5 1.386(5) . ?
C4 H4A 0.9500 . ?
C5 C6 1.386(5) . ?
C5 H5A 0.9500 . ?
C6 C7 1.381(4) . ?
C6 H6A 0.9500 . ?
C7 C8 1.496(5) . ?
C8 C9 1.500(5) . ?
C9 H9A 0.9800 . ?
C9 H9B 0.9800 . ?
C9 H9C 0.9800 . ?
C10 C11 1.400(4) . ?
C10 C15 1.403(4) . ?
C11 C12 1.394(4) . ?
C11 C16 1.512(4) . ?
C12 C13 1.376(5) . ?
C12 H12A 0.9500 . ?
C13 C14 1.381(5) . ?
C13 H13A 0.9500 . ?
C14 C15 1.392(4) . ?
C14 H14A 0.9500 . ?
C15 C19 1.528(5) . ?
C16 C17 1.528(5) . ?
C16 C18 1.537(4) . ?
C16 H16A 1.0000 . ?
C17 H17A 0.9800 . ?
C17 H17B 0.9800 . ?
C17 H17C 0.9800 . ?
C18 H18A 0.9800 . ?
C18 H18B 0.9800 . ?
C18 H18C 0.9800 . ?
C19 C21 1.526(5) . ?
C19 C20 1.535(5) . ?
C19 H19A 1.0000 . ?
C20 H20A 0.9800 . ?
C20 H20B 0.9800 . ?
C20 H20C 0.9800 . ?
C21 H21A 0.9800 . ?
C21 H21B 0.9800 . ?
C21 H21C 0.9800 . ?
C22 C23 1.535(5) . ?
C22 H22A 0.9900 . ?
C22 H22B 0.9900 . ?
C23 H23A 0.9900 . ?
C23 H23B 0.9900 . ?
C24 C26 1.526(5) . ?
C24 C25 1.530(5) . ?
C24 H24A 1.0000 . ?
C25 H25A 0.9800 . ?
C25 H25B 0.9800 . ?
C25 H25C 0.9800 . ?
C26 H26A 0.9800 . ?
C26 H26B 0.9800 . ?
C26 H26C 0.9800 . ?
C27 C29 1.513(5) . ?
C27 C28 1.520(5) . ?
C27 H27A 1.0000 . ?
C28 H28A 0.9800 . ?
C28 H28B 0.9800 . ?
C28 H28C 0.9800 . ?
C29 H29A 0.9800 . ?
C29 H29B 0.9800 . ?
C29 H29C 0.9800 . ?
O1S C1S 1.349(9) . ?
O1S C1S 1.349(9) 2 ?
C1S C2S 1.434(11) . ?
C1S H1SA 0.9900 . ?
C1S H1SB 0.9900 . ?
C2S C2S 1.414(14) 2 ?
C2S H2SA 0.9900 . ?
C2S H2SB 0.9900 . ?

loop_
_geom_hbond_atom_site_label_D
_geom_hbond_atom_site_label_H
_geom_hbond_atom_site_label_A
_geom_hbond_distance_DH
_geom_hbond_distance_HA
_geom_hbond_distance_DA
_geom_hbond_angle_DHA
_geom_hbond_site_symmetry_A
N4 H4N Br1 0.84(3) 2.56(3) 3.392(3) 170(3) .

loop_
_geom_torsion_atom_site_label_1
_geom_torsion_atom_site_label_2
_geom_torsion_atom_site_label_3
_geom_torsion_atom_site_label_4
_geom_torsion
_geom_torsion_site_symmetry_1
_geom_torsion_site_symmetry_2
_geom_torsion_site_symmetry_3
_geom_torsion_site_symmetry_4
_geom_torsion_publ_flag
N2 Fe1 N1 C2 10.0(2) . . . . ?
N3 Fe1 N1 C2 38.4(3) . . . . ?
Br1 Fe1 N1 C2 156.9(2) . . . . ?
Br2 Fe1 N1 C2 -81.1(2) . . . . ?
N2 Fe1 N1 C10 -174.0(2) . . . . ?
N3 Fe1 N1 C10 -145.6(2) . . . . ?
Br1 Fe1 N1 C10 -27.1(2) . . . . ?
Br2 Fe1 N1 C10 94.9(2) . . . . ?
N3 Fe1 N2 C3 -174.8(3) . . . . ?
N1 Fe1 N2 C3 -11.8(2) . . . . ?
Br1 Fe1 N2 C3 -93.0(3) . . . . ?
Br2 Fe1 N2 C3 92.8(2) . . . . ?
N3 Fe1 N2 C7 13.8(2) . . . . ?
N1 Fe1 N2 C7 176.9(3) . . . . ?
Br1 Fe1 N2 C7 95.7(2) . . . . ?
Br2 Fe1 N2 C7 -78.5(2) . . . . ?
N2 Fe1 N3 C8 -14.7(2) . . . . ?
N1 Fe1 N3 C8 -43.1(3) . . . . ?
Br1 Fe1 N3 C8 -161.5(2) . . . . ?
Br2 Fe1 N3 C8 79.7(2) . . . . ?
N2 Fe1 N3 C22 176.4(3) . . . . ?
N1 Fe1 N3 C22 148.0(2) . . . . ?
Br1 Fe1 N3 C22 29.6(2) . . . . ?
Br2 Fe1 N3 C22 -89.1(2) . . . . ?
C10 N1 C2 C3 176.7(3) . . . . ?
Fe1 N1 C2 C3 -7.1(3) . . . . ?
C10 N1 C2 C1 -2.1(5) . . . . ?
Fe1 N1 C2 C1 174.1(2) . . . . ?
C7 N2 C3 C4 1.8(5) . . . . ?
Fe1 N2 C3 C4 -169.4(2) . . . . ?
C7 N2 C3 C2 -176.9(3) . . . . ?
Fe1 N2 C3 C2 11.9(3) . . . . ?
N1 C2 C3 N2 -2.5(4) . . . . ?
C1 C2 C3 N2 176.4(3) . . . . ?
N1 C2 C3 C4 178.9(3) . . . . ?
C1 C2 C3 C4 -2.2(5) . . . . ?
N2 C3 C4 C5 -0.1(5) . . . . ?
C2 C3 C4 C5 178.4(3) . . . . ?
C3 C4 C5 C6 -1.5(5) . . . . ?
C4 C5 C6 C7 1.4(5) . . . . ?
C3 N2 C7 C6 -1.9(5) . . . . ?
Fe1 N2 C7 C6 169.4(2) . . . . ?
C3 N2 C7 C8 177.1(3) . . . . ?
Fe1 N2 C7 C8 -11.6(4) . . . . ?
C5 C6 C7 N2 0.3(5) . . . . ?
C5 C6 C7 C8 -178.6(3) . . . . ?
C22 N3 C8 C7 -177.5(3) . . . . ?
Fe1 N3 C8 C7 13.3(4) . . . . ?
C22 N3 C8 C9 1.4(5) . . . . ?
Fe1 N3 C8 C9 -167.7(3) . . . . ?
N2 C7 C8 N3 -1.8(4) . . . . ?
C6 C7 C8 N3 177.2(3) . . . . ?
N2 C7 C8 C9 179.2(3) . . . . ?
C6 C7 C8 C9 -1.9(5) . . . . ?
C2 N1 C10 C11 88.9(3) . . . . ?
Fe1 N1 C10 C11 -87.0(3) . . . . ?
C2 N1 C10 C15 -94.0(4) . . . . ?
Fe1 N1 C10 C15 90.1(3) . . . . ?
C15 C10 C11 C12 2.0(4) . . . . ?
N1 C10 C11 C12 179.0(3) . . . . ?
C15 C10 C11 C16 -179.1(3) . . . . ?
N1 C10 C11 C16 -2.2(4) . . . . ?
C10 C11 C12 C13 -0.2(5) . . . . ?
C16 C11 C12 C13 -179.1(3) . . . . ?
C11 C12 C13 C14 -0.7(5) . . . . ?
C12 C13 C14 C15 -0.1(5) . . . . ?
C13 C14 C15 C10 1.8(5) . . . . ?
C13 C14 C15 C19 -179.4(3) . . . . ?
C11 C10 C15 C14 -2.8(5) . . . . ?
N1 C10 C15 C14 -179.8(3) . . . . ?
C11 C10 C15 C19 178.4(3) . . . . ?
N1 C10 C15 C19 1.4(4) . . . . ?
C12 C11 C16 C17 60.9(4) . . . . ?
C10 C11 C16 C17 -117.9(3) . . . . ?
C12 C11 C16 C18 -62.7(4) . . . . ?
C10 C11 C16 C18 118.4(3) . . . . ?
C14 C15 C19 C21 43.3(4) . . . . ?
C10 C15 C19 C21 -137.9(3) . . . . ?
C14 C15 C19 C20 -80.8(4) . . . . ?
C10 C15 C19 C20 98.0(4) . . . . ?
C8 N3 C22 C23 82.9(4) . . . . ?
Fe1 N3 C22 C23 -108.7(3) . . . . ?
C27 N4 C23 C22 106.8(3) . . . . ?
C24 N4 C23 C22 -123.5(3) . . . . ?
N3 C22 C23 N4 76.7(4) . . . . ?
C23 N4 C24 C26 -169.5(3) . . . . ?
C27 N4 C24 C26 -40.3(4) . . . . ?
C23 N4 C24 C25 69.3(4) . . . . ?
C27 N4 C24 C25 -161.5(3) . . . . ?
C23 N4 C27 C29 -59.7(4) . . . . ?
C24 N4 C27 C29 171.9(3) . . . . ?
C23 N4 C27 C28 66.4(4) . . . . ?
C24 N4 C27 C28 -62.0(4) . . . . ?
C1S O1S C1S C2S -13.2(5) 2 . . . ?
O1S C1S C2S C2S 34.4(13) . . . 2 ?
